data_2000027
loop_
_publ_author_name
'C. D. W. Jones'
'F. J. DiSalvo'
'R. C. Haushalter'

_publ_contact_author
;
Dr. R.C Haushalter
Symyx Technologies
420 Oakmead Parkway
Sunnyvale, CA 94086
;
_publ_contact_author_email bhaushalter@symyx.com
_publ_contact_author_fax 408-732-3949
_publ_contact_author_phone 408-764-2050
_publ_section_title
;
Synthesis and X-Ray Crystal Structure of K~4~PbTe~3~.2(en)
;
_journal_name_full 'Inorganic Chemistry'
_journal_page_first 821
_journal_page_last 823
_journal_paper_doi 10.1021/ic970882b
_journal_volume 37
_journal_year 1998
_chemical_formula_sum 'C4 H16 K4 N4 Pb Te3'
_space_group_IT_number 2
_space_group_name_Hall '-P 1'
_space_group_name_H-M_alt 'P -1'
_symmetry_cell_setting triclinic
_symmetry_Int_Tables_number 2
_symmetry_space_group_name_Hall '-P 1'
_symmetry_space_group_name_H-M 'P -1'
_cell_angle_alpha 71.21(2)
_cell_angle_beta 82.77(2)
_cell_angle_gamma 65.69(2)
_cell_formula_units_Z 2
_cell_length_a 9.044(2)
_cell_length_b 9.325(3)
_cell_length_c 13.986(5)
_cell_measurement_reflns_used 19
_cell_measurement_temperature 295
_cell_measurement_theta_max 19.39
_cell_measurement_theta_min 14.3
_cell_volume 1017.609
_computing_cell_refinement 'MSC/AFC Diffractometer Control'
_computing_data_collection 'MSC/AFC Diffractometer Control'
_computing_data_reduction teXsan
_computing_publication_material teXsan
_computing_structure_refinement teXsan
_diffrn_ambient_temperature 295
_diffrn_radiation_wavelength 0.7107
_exptl_absorpt_coefficient_mu 13.325
_exptl_absorpt_correction_T_max 1.000
_exptl_absorpt_correction_T_min 0.849
_exptl_absorpt_correction_type empirical
_exptl_absorpt_process_details psi-scan
_exptl_crystal_colour silver
_exptl_crystal_density_diffrn 2.828
_exptl_crystal_description columnar
_exptl_crystal_F_000 764.0
_refine_diff_density_max 1.23
_refine_diff_density_min -2.77
_refine_ls_extinction_method none
_refine_ls_goodness_of_fit_obs 2.823
_refine_ls_hydrogen_treatment noref
_refine_ls_matrix_type full
_refine_ls_number_constraints 0
_refine_ls_number_parameters 112
_refine_ls_number_reflns 2089
_refine_ls_number_restraints 6
_refine_ls_R_factor_gt 0.0384
_refine_ls_R_factor_obs 0.0384
_refine_ls_shift/esd_max 0.0040
_refine_ls_structure_factor_coef F
_refine_ls_weighting_scheme sigma
_refine_ls_wR_factor_gt 0.0384
_refine_ls_wR_factor_obs 0.0430
_cod_original_formula_sum 'C4 H16 K4 N4 Pb1 Te3'
_cod_database_code 2000027

loop_
_symmetry_equiv_pos_site_id
_symmetry_equiv_pos_as_xyz
1 x,y,z
2 -x,-y,-z

loop_
_atom_site_aniso_label
_atom_site_aniso_U_11
_atom_site_aniso_U_22
_atom_site_aniso_U_33
_atom_site_aniso_U_12
_atom_site_aniso_U_13
_atom_site_aniso_U_23
Pb(1) 0.0465(3) 0.0429(3) 0.0517(3) -0.0188(2) -0.0072(2) -0.0103(2)
Te(1) 0.0296(4) 0.0446(5) 0.0705(6) -0.0151(3) 0.0039(4) -0.0243(4)
Te(2) 0.0408(4) 0.0417(5) 0.0717(6) -0.0197(4) 0.0011(4) -0.0242(4)
Te(3) 0.0497(5) 0.0551(5) 0.0542(5) -0.0244(4) 0.0047(4) -0.0254(4)
K(1) 0.018(1) 0.020(2) 0.033(2) -0.009(1) -0.001(1) -0.012(1)
K(2) 0.050(2) 0.044(2) 0.087(2) -0.012(1) 0.003(1) -0.022(2)
K(3) 0.046(2) 0.071(2) 0.079(2) -0.023(1) 0.001(1) -0.029(2)
K(4) 0.049(2) 0.046(2) 0.080(2) -0.023(1) 0.005(1) -0.023(1)
K(5) 0.189(7) 0.277(9) 0.079(4) -0.137(7) 0.032(4) -0.083(5)

loop_
_atom_site_label
_atom_site_fract_x
_atom_site_fract_y
_atom_site_fract_z
_atom_site_U_iso_or_equiv
_atom_site_thermal_displace_type
_atom_site_calc_flag
_atom_site_calc_attached_atom
Pb(1) 0.78810(5) 0.32189(6) 0.76531(4) 0.0469(1) Uij ? ?
Te(1) 0.59014(8) 0.21620(9) 0.93936(6) 0.0466(2) Uij ? ?
Te(2) 0.97961(9) 0.41496(9) 0.87276(6) 0.0484(2) Uij ? ?
Te(3) 1.03413(9) -0.00037(10) 0.74938(6) 0.0498(2) Uij ? ?
K(1) 0.0000 0.0000 0.0000 0.0226(8) Uij ? ?
K(2) 0.7349(3) 0.4028(3) 1.0848(2) 0.0622(9) Uij ? ?
K(3) 0.3333(3) 0.1157(3) 0.8154(2) 0.0635(9) Uij ? ?
K(4) 0.7627(3) -0.1796(3) 0.8960(2) 0.0567(9) Uij ? ?
K(5) 0.0000 0.0000 0.5000 0.161(3) Uij ? ?
N(1a) 0.495(7) 0.760(7) 0.758(2) 0.12(1) Uij ? ?
N(1) 0.552(2) 0.788(2) 0.765(1) 0.106(7) Uij ? ?
N(2) 0.613(2) 1.048(2) 0.663(1) 0.136(7) Uij ? ?
N(2a) 0.802(5) 0.779(5) 0.613(5) 0.15(1) Uij ? ?
N(3) 0.225(1) 0.346(1) 0.6102(9) 0.1013 Uij ? ?
N(4) 0.191(1) 0.665(1) 0.6061(9) 0.1013 Uij ? ?
C(1) 0.550(2) 0.827(2) 0.658(1) 0.107(5) Uij ? ?
C(2) 0.656(2) 0.924(2) 0.614(1) 0.145(7) Uij ? ?
C(3) 0.234(2) 0.497(2) 0.5414(10) 0.1013 Uij ? ?
C(4) 0.339(1) 0.520(2) 0.610(1) 0.1013 Uij ? ?
H(1) 0.6133 0.8233 0.7963 0.1275 Uij ? ?
H(2) 0.4916 0.7281 0.8059 0.1275 Uij ? ?
H(3) 0.5311 1.0562 0.7128 0.1633 Uij ? ?
H(4) 0.6662 1.1216 0.6453 0.1633 Uij ? ?
H(5) 0.2397 0.3206 0.6808 0.1216 Uij ? ?
H(6) 0.2054 0.2729 0.5846 0.1216 Uij ? ?
H(7) 0.1815 0.7329 0.6469 0.1216 Uij ? ?
H(8) 0.1038 0.6932 0.5631 0.1216 Uij ? ?
H(9) 0.5908 0.7278 0.6401 0.1282 Uij ? ?
H(10) 0.4416 0.8915 0.6338 0.1282 Uij ? ?
H(11) 0.6371 0.9730 0.5431 0.1736 Uij ? ?
H(12) 0.7675 0.8524 0.6258 0.1736 Uij ? ?
H(13) 0.2858 0.4830 0.4798 0.1216 Uij ? ?
H(14) 0.1300 0.5858 0.5273 0.1216 Uij ? ?
H(15) 0.4314 0.5391 0.5792 0.1216 Uij ? ?
H(16) 0.3679 0.4390 0.6738 0.1216 Uij ? ?

loop_
_atom_type_symbol
_atom_type_radius_bond
C 0.68
H 0.23
K 1.38
N 0.68
Pb 1.54
Te 1.47

loop_
_geom_bond_atom_site_label_1
_geom_bond_atom_site_label_2
_geom_bond_distance
_geom_bond_site_symmetry_1
_geom_bond_site_symmetry_2
_geom_bond_publ_flag
Pb(1) Te(1) 2.985(2) ? ? yes
Pb(1) Te(2) 2.957(1) ? ? yes
Pb(1) Te(3) 2.972(2) ? ? yes
Pb(1) K(1) 3.7361(8) ? ? yes
Te(1) K(1) 3.473(1) ? ? yes
Te(1) K(2) 3.702(5) ? ? yes
Te(1) K(2) 3.501(4) ? ? yes
Te(1) K(3) 3.624(4) ? ? yes
Te(1) K(3) 3.718(5) ? ? yes
Te(1) K(4) 3.589(4) ? ? yes
Te(1) K(4) 3.761(4) ? ? yes
Te(2) K(1) 3.638(1) ? ? yes
Te(2) K(2) 3.471(5) ? ? yes
Te(2) K(2) 3.815(5) ? ? yes
Te(2) K(3) 3.479(4) ? ? yes
Te(2) K(4) 3.574(4) ? ? yes
Te(2) K(4) 3.718(5) ? ? yes
Te(3) K(1) 3.481(1) ? ? yes
Te(3) K(2) 3.603(5) ? ? yes
Te(3) K(3) 3.609(4) ? ? yes
Te(3) K(4) 3.595(4) ? ? yes
Te(3) K(5) 3.539(1) ? ? yes
K(1) K(2) 4.000(4) ? ? yes
K(1) K(2) 4.000(4) ? ? yes
K(1) K(3) 3.980(4) ? ? yes
K(1) K(3) 3.980(4) ? ? yes
K(1) K(4) 3.852(4) ? ? yes
K(1) K(4) 3.852(4) ? ? yes
K(2) K(2) 4.516(9) ? ? yes
K(2) K(3) 4.857(6) ? ? yes
K(2) K(4) 4.028(6) ? ? yes
K(2) K(4) 4.149(6) ? ? yes
K(2) N(1a) 3.28(5) ? ? yes
K(3) K(4) 3.773(6) ? ? yes
K(3) K(4) 4.200(7) ? ? yes
K(3) N(1) 3.13(3) ? ? yes
K(3) N(2) 3.09(3) ? ? yes
K(3) N(3) 2.97(2) ? ? yes
K(4) N(1) 2.96(3) ? ? yes
K(5) N(2a) 3.2(1) ? ? yes
K(5) N(2a) 3.2(1) ? ? yes
K(5) N(4) 2.85(2) ? ? yes
K(5) N(4) 2.85(2) ? ? yes
N(1a) N(1) 0.7(1) ? ? yes
N(1a) C(1) 1.45(1) ? ? yes
N(1) C(1) 1.42(1) ? ? yes
N(2) C(2) 1.42(1) ? ? yes
N(2a) C(2) 1.45(1) ? ? yes
N(3) C(3) 1.46(1) ? ? yes
N(4) C(4) 1.45(1) ? ? yes
C(1) C(2) 1.53(1) ? ? yes
C(3) C(4) 1.54(1) ? ? yes
